data_1555519
loop_
_publ_author_name
'Wang, Mengzhou'
'Zhang, Yanyan'
'Wang, Tao'
'Wang, Chao'
'Xue, Dong'
'Xiao, Jianliang'

_publ_section_title
;
 Story of an Age-Old Reagent: An Electrophilic Chlorination of Arenes and
 Heterocycles by 1-Chloro-1,2-benziodoxol-3-one.
;
_journal_issue 9
_journal_name_full 'Organic letters'
_journal_page_first 1976
_journal_page_last 1979
_journal_paper_doi 10.1021/acs.orglett.6b00547
_journal_volume 18
_journal_year 2016
_chemical_formula_moiety 'C13 H15 Br Cl N O2'
_chemical_formula_sum 'C13 H15 Br Cl N O2'
_chemical_formula_weight 332.62
_space_group_crystal_system monoclinic
_space_group_IT_number 14
_space_group_name_Hall '-P 2ybc'
_space_group_name_H-M_alt 'P 1 21/c 1'
_atom_sites_solution_hydrogens geom
_audit_creation_date 2015-10-13
_audit_creation_method
;
Olex2 1.2
(compiled 2015.09.30 svn.r3233 for OlexSys, GUI svn.r5103)
;
_cell_angle_alpha 90
_cell_angle_beta 95.0262(18)
_cell_angle_gamma 90
_cell_formula_units_Z 8
_cell_length_a 10.4382(6)
_cell_length_b 24.2507(11)
_cell_length_c 10.9589(5)
_cell_measurement_reflns_used 9975
_cell_measurement_temperature 293
_cell_measurement_theta_max 26.341
_cell_measurement_theta_min 2.510
_cell_volume 2763.4(2)
_computing_cell_refinement 'SAINT v8.34A (Bruker, 2013)'
_computing_data_reduction 'SAINT v8.34A (Bruker, 2013)'
_computing_molecular_graphics 'Olex2 (Dolomanov et al., 2009)'
_computing_publication_material 'Olex2 (Dolomanov et al., 2009)'
_computing_structure_refinement 'ShelXL (Sheldrick, 2015)'
_computing_structure_solution
;
Superflip (Palatinus & Chapuis, 2007;Palatinus & van der Lee, 2008;
Palatinus et al., 2012)
;
_diffrn_ambient_temperature 293
_diffrn_detector 'Bruker APEX2 area detector'
_diffrn_detector_area_resol_mean 7.9
_diffrn_detector_type 'CCD area detector'
_diffrn_measured_fraction_theta_full 0.990
_diffrn_measured_fraction_theta_max 0.988
_diffrn_measurement_device 'three-circle diffractometer'
_diffrn_measurement_device_type 'Bruker SMART APEX2 area detector'
_diffrn_measurement_method '\w and \f scans'
_diffrn_radiation_monochromator 'mirror optics'
_diffrn_radiation_probe x-ray
_diffrn_radiation_type MoK\a
_diffrn_radiation_wavelength 0.71073
_diffrn_reflns_av_R_equivalents 0.0370
_diffrn_reflns_av_unetI/netI 0.0244
_diffrn_reflns_Laue_measured_fraction_full 0.990
_diffrn_reflns_Laue_measured_fraction_max 0.988
_diffrn_reflns_limit_h_max 13
_diffrn_reflns_limit_h_min -12
_diffrn_reflns_limit_k_max 30
_diffrn_reflns_limit_k_min -30
_diffrn_reflns_limit_l_max 13
_diffrn_reflns_limit_l_min -13
_diffrn_reflns_number 31923
_diffrn_reflns_point_group_measured_fraction_full 0.990
_diffrn_reflns_point_group_measured_fraction_max 0.988
_diffrn_reflns_theta_full 26.000
_diffrn_reflns_theta_max 26.391
_diffrn_reflns_theta_min 2.510
_diffrn_source 'microfocus sealed X-ray tube'
_diffrn_source_type 'Incoatec I\ms'
_exptl_absorpt_coefficient_mu 3.162
_exptl_absorpt_correction_T_max 0.7454
_exptl_absorpt_correction_T_min 0.5407
_exptl_absorpt_correction_type multi-scan
_exptl_absorpt_process_details
;
SADABS-2014/5 (Bruker,2014/5) was used for absorption correction.
wR2(int) was 0.0844 before and 0.0480 after correction.
The Ratio of minimum to maximum transmission is 0.7254.
The \l/2 correction factor is 0.00150.
;
_exptl_crystal_colour 'clear light yellow'
_exptl_crystal_colour_lustre clear
_exptl_crystal_colour_modifier light
_exptl_crystal_colour_primary yellow
_exptl_crystal_density_diffrn 1.599
_exptl_crystal_description block
_exptl_crystal_F_000 1344
_exptl_crystal_size_max 0.5
_exptl_crystal_size_mid 0.4
_exptl_crystal_size_min 0.3
_refine_diff_density_max 0.538
_refine_diff_density_min -0.760
_refine_diff_density_rms 0.058
_refine_ls_extinction_method none
_refine_ls_goodness_of_fit_ref 1.020
_refine_ls_hydrogen_treatment constr
_refine_ls_matrix_type full
_refine_ls_number_parameters 325
_refine_ls_number_reflns 5588
_refine_ls_number_restraints 0
_refine_ls_restrained_S_all 1.020
_refine_ls_R_factor_all 0.0508
_refine_ls_R_factor_gt 0.0390
_refine_ls_shift/su_max 0.001
_refine_ls_shift/su_mean 0.000
_refine_ls_structure_factor_coef Fsqd
_refine_ls_weighting_details 'w=1/[\s^2^(Fo^2^)+(0.0496P)^2^+2.3643P] where P=(Fo^2^+2Fc^2^)/3'
_refine_ls_weighting_scheme calc
_refine_ls_wR_factor_gt 0.0973
_refine_ls_wR_factor_ref 0.1042
_reflns_Friedel_coverage 0.000
_reflns_number_gt 4567
_reflns_number_total 5588
_reflns_threshold_expression 'I > 2\s(I)'
_cod_data_source_file ol6b00547_si_002.cif
_cod_data_source_block wangmengzhou_1_0m
_cod_database_code 1555519
_shelx_space_group_comment
;
The symmetry employed for this shelxl refinement is uniquely defined
by the following loop, which should always be used as a source of
symmetry information in preference to the above space-group names.
They are only intended as comments.
;
_olex2_refinement_description
;
1. Fixed Uiso
 At 1.2 times of:
  All C(H) groups, All C(H,H) groups, All N(H) groups
2.a Secondary CH2 refined with riding coordinates:
 C12(H12A,H12B), C26(H26A,H26B), C13(H13A,H13B), C25(H25A,H25B), C11(H11A,
 H11B), C21(H21A,H21B), C24(H24A,H24B), C20(H20A,H20B), C10(H10A,H10B), C7(H7A,
 H7B), C23(H23A,H23B), C8(H8A,H8B)
2.b Aromatic/amide H refined with riding coordinates:
 N2(H2), C16(H16), C3(H3), N1(H1), C19(H19), C6(H6)
;
_shelx_shelxl_version_number 2014/7
_olex2_submission_special_instructions 'No special instructions were received'

loop_
_space_group_symop_operation_xyz
'x, y, z'
'-x, y+1/2, -z+1/2'
'-x, -y, -z'
'x, -y-1/2, z-1/2'

loop_
_atom_site_label
_atom_site_type_symbol
_atom_site_fract_x
_atom_site_fract_y
_atom_site_fract_z
_atom_site_U_iso_or_equiv
_atom_site_adp_type
_atom_site_occupancy
_atom_site_site_symmetry_order
_atom_site_calc_flag
_atom_site_refinement_flags_posn
Br1 Br 0.08364(4) 0.76143(2) 0.65907(3) 0.06474(13) Uani 1 1 d .
Br2 Br -0.39113(3) 0.35639(2) 1.18231(3) 0.06481(13) Uani 1 1 d .
Cl2 Cl 0.01610(7) 0.58605(3) 0.70956(7) 0.04831(18) Uani 1 1 d .
Cl1 Cl 0.52125(8) 0.52955(3) 0.21608(7) 0.0556(2) Uani 1 1 d .
O4 O 0.3757(2) 0.33628(7) 0.41484(18) 0.0474(5) Uani 1 1 d .
C5 C 0.5468(2) 0.64051(10) 0.2038(2) 0.0335(5) Uani 1 1 d .
O3 O -0.0247(2) 0.47766(7) 0.80329(18) 0.0475(5) Uani 1 1 d .
O2 O 0.8456(2) 0.77975(8) -0.1126(2) 0.0544(5) Uani 1 1 d .
N2 N 0.2398(2) 0.38202(8) 0.52752(19) 0.0358(5) Uani 1 1 d .
H2 H 0.2081 0.3512 0.5495 0.043 Uiso 1 1 calc R
C12 C 0.2647(3) 0.72296(11) 0.4914(2) 0.0426(6) Uani 1 1 d .
H12A H 0.3307 0.7376 0.5504 0.051 Uiso 1 1 calc R
H12B H 0.2391 0.7518 0.4330 0.051 Uiso 1 1 calc R
C16 C 0.1624(2) 0.52841(10) 0.5632(2) 0.0358(5) Uani 1 1 d .
H16 H 0.1805 0.5624 0.5293 0.043 Uiso 1 1 calc R
C18 C 0.0548(2) 0.47555(10) 0.7105(2) 0.0334(5) Uani 1 1 d .
C3 C 0.6586(3) 0.58659(11) 0.0613(2) 0.0409(6) Uani 1 1 d .
H3 H 0.6797 0.5523 0.0310 0.049 Uiso 1 1 calc R
N1 N 0.7196(2) 0.73327(9) 0.0083(2) 0.0388(5) Uani 1 1 d .
H1 H 0.6895 0.7640 0.0325 0.047 Uiso 1 1 calc R
C4 C 0.5805(2) 0.58965(10) 0.1566(2) 0.0363(5) Uani 1 1 d .
C26 C -0.3167(3) 0.41508(12) 1.0906(3) 0.0440(6) Uani 1 1 d .
H26A H -0.3855 0.4358 1.0465 0.053 Uiso 1 1 calc R
H26B H -0.2702 0.4401 1.1477 0.053 Uiso 1 1 calc R
C13 C 0.1514(3) 0.70482(12) 0.5556(3) 0.0511(7) Uani 1 1 d .
H13A H 0.1760 0.6730 0.6059 0.061 Uiso 1 1 calc R
H13B H 0.0836 0.6934 0.4947 0.061 Uiso 1 1 calc R
O1 O 0.4660(2) 0.63890(8) 0.29519(18) 0.0462(5) Uani 1 1 d .
C25 C -0.2264(3) 0.39429(11) 1.0004(3) 0.0424(6) Uani 1 1 d .
H25A H -0.2735 0.3722 0.9378 0.051 Uiso 1 1 calc R
H25B H -0.1603 0.3714 1.0423 0.051 Uiso 1 1 calc R
C22 C 0.3356(3) 0.38021(10) 0.4526(2) 0.0364(5) Uani 1 1 d .
C19 C 0.1086(2) 0.42763(10) 0.6679(2) 0.0338(5) Uani 1 1 d .
H19 H 0.0918 0.3937 0.7028 0.041 Uiso 1 1 calc R
C9 C 0.8063(3) 0.73547(11) -0.0754(3) 0.0424(6) Uani 1 1 d .
C11 C 0.3178(3) 0.67365(11) 0.4247(3) 0.0417(6) Uani 1 1 d .
H11A H 0.3553 0.6476 0.4849 0.050 Uiso 1 1 calc R
H11B H 0.2474 0.6552 0.3775 0.050 Uiso 1 1 calc R
C21 C 0.3940(3) 0.43493(11) 0.4227(3) 0.0448(6) Uani 1 1 d .
H21A H 0.4342 0.4316 0.3466 0.054 Uiso 1 1 calc R
H21B H 0.4605 0.4443 0.4868 0.054 Uiso 1 1 calc R
C24 C -0.1648(3) 0.44360(11) 0.9416(3) 0.0446(6) Uani 1 1 d .
H24A H -0.2321 0.4665 0.9014 0.053 Uiso 1 1 calc R
H24B H -0.1190 0.4655 1.0053 0.053 Uiso 1 1 calc R
C20 C 0.2957(3) 0.48089(11) 0.4106(3) 0.0430(6) Uani 1 1 d .
H20A H 0.3394 0.5160 0.4062 0.052 Uiso 1 1 calc R
H20B H 0.2405 0.4761 0.3354 0.052 Uiso 1 1 calc R
C15 C 0.2150(2) 0.48107(10) 0.5183(2) 0.0335(5) Uani 1 1 d .
C6 C 0.5957(2) 0.68823(10) 0.1551(2) 0.0350(5) Uani 1 1 d .
H6 H 0.5760 0.7225 0.1865 0.042 Uiso 1 1 calc R
C2 C 0.7058(3) 0.63382(10) 0.0102(2) 0.0370(5) Uani 1 1 d .
C14 C 0.1882(2) 0.43092(9) 0.5721(2) 0.0305(5) Uani 1 1 d .
C1 C 0.6745(2) 0.68451(10) 0.0590(2) 0.0316(5) Uani 1 1 d .
C10 C 0.4183(3) 0.68968(11) 0.3400(2) 0.0393(6) Uani 1 1 d .
H10A H 0.3805 0.7121 0.2729 0.047 Uiso 1 1 calc R
H10B H 0.4871 0.7104 0.3840 0.047 Uiso 1 1 calc R
C17 C 0.0829(2) 0.52597(10) 0.6579(2) 0.0354(5) Uani 1 1 d .
C7 C 0.7783(4) 0.63304(12) -0.1027(3) 0.0623(9) Uani 1 1 d .
H7A H 0.8318 0.6003 -0.1009 0.075 Uiso 1 1 calc R
H7B H 0.7170 0.6306 -0.1744 0.075 Uiso 1 1 calc R
C23 C -0.0726(3) 0.42729(11) 0.8491(3) 0.0431(6) Uani 1 1 d .
H23A H -0.0027 0.4053 0.8876 0.052 Uiso 1 1 calc R
H23B H -0.1166 0.4060 0.7831 0.052 Uiso 1 1 calc R
C8 C 0.8586(4) 0.68094(13) -0.1147(4) 0.0727(11) Uani 1 1 d .
H8A H 0.8763 0.6841 -0.1999 0.087 Uiso 1 1 calc R
H8B H 0.9401 0.6745 -0.0672 0.087 Uiso 1 1 calc R

loop_
_atom_site_aniso_label
_atom_site_aniso_U_11
_atom_site_aniso_U_22
_atom_site_aniso_U_33
_atom_site_aniso_U_23
_atom_site_aniso_U_13
_atom_site_aniso_U_12
Br1 0.0679(2) 0.0720(2) 0.0583(2) -0.01144(16) 0.02795(16) 0.01047(17)
Br2 0.0618(2) 0.0734(2) 0.0634(2) 0.01539(16) 0.02887(16) -0.00134(16)
Cl2 0.0548(4) 0.0328(3) 0.0600(4) -0.0068(3) 0.0196(3) 0.0012(3)
Cl1 0.0730(5) 0.0351(3) 0.0638(5) 0.0056(3) 0.0338(4) -0.0011(3)
O4 0.0602(12) 0.0337(10) 0.0523(11) -0.0003(8) 0.0279(10) 0.0025(8)
C5 0.0353(13) 0.0357(12) 0.0308(12) -0.0002(10) 0.0105(10) 0.0022(10)
O3 0.0625(13) 0.0347(10) 0.0497(11) -0.0012(8) 0.0305(10) -0.0018(8)
O2 0.0689(14) 0.0364(10) 0.0637(13) 0.0049(9) 0.0374(11) 0.0017(9)
N2 0.0415(12) 0.0279(10) 0.0401(11) 0.0043(8) 0.0152(9) 0.0001(8)
C12 0.0481(16) 0.0418(15) 0.0399(14) -0.0053(11) 0.0157(12) -0.0017(12)
C16 0.0402(13) 0.0277(12) 0.0406(13) 0.0030(10) 0.0095(11) -0.0051(10)
C18 0.0355(13) 0.0342(12) 0.0316(12) -0.0002(10) 0.0101(10) -0.0014(10)
C3 0.0496(16) 0.0307(12) 0.0447(14) -0.0037(11) 0.0164(12) 0.0043(11)
N1 0.0458(12) 0.0297(11) 0.0439(12) 0.0000(9) 0.0202(10) 0.0046(9)
C4 0.0389(14) 0.0333(13) 0.0381(13) 0.0029(10) 0.0112(11) 0.0011(10)
C26 0.0425(15) 0.0476(15) 0.0444(14) 0.0016(12) 0.0169(12) 0.0039(12)
C13 0.0486(17) 0.0479(16) 0.0600(18) -0.0065(14) 0.0227(14) -0.0010(13)
O1 0.0594(12) 0.0371(10) 0.0465(11) 0.0000(8) 0.0301(9) 0.0023(8)
C25 0.0436(15) 0.0432(15) 0.0429(14) -0.0017(12) 0.0172(12) 0.0004(11)
C22 0.0421(14) 0.0335(13) 0.0351(12) 0.0014(10) 0.0110(11) 0.0003(10)
C19 0.0387(13) 0.0299(12) 0.0340(12) 0.0044(10) 0.0104(10) -0.0015(10)
C9 0.0474(16) 0.0357(14) 0.0462(15) 0.0011(11) 0.0167(12) 0.0021(11)
C11 0.0447(15) 0.0402(14) 0.0425(14) -0.0003(11) 0.0161(12) -0.0007(11)
C21 0.0461(15) 0.0385(14) 0.0535(16) 0.0002(12) 0.0254(13) -0.0030(12)
C24 0.0516(16) 0.0411(15) 0.0438(15) -0.0003(12) 0.0201(12) 0.0002(12)
C20 0.0502(16) 0.0354(14) 0.0464(15) 0.0054(11) 0.0208(12) -0.0048(11)
C15 0.0344(12) 0.0320(12) 0.0350(12) 0.0027(10) 0.0091(10) -0.0029(10)
C6 0.0395(14) 0.0318(12) 0.0351(12) -0.0043(10) 0.0101(10) 0.0022(10)
C2 0.0416(14) 0.0333(13) 0.0381(13) 0.0002(10) 0.0151(11) 0.0042(10)
C14 0.0324(12) 0.0282(11) 0.0315(11) 0.0006(9) 0.0065(9) 0.0004(9)
C1 0.0332(12) 0.0283(12) 0.0339(12) 0.0007(9) 0.0062(10) 0.0021(9)
C10 0.0446(15) 0.0385(14) 0.0369(13) -0.0006(10) 0.0157(11) 0.0027(11)
C17 0.0362(13) 0.0308(12) 0.0397(13) -0.0048(10) 0.0059(11) -0.0026(10)
C7 0.087(2) 0.0413(16) 0.066(2) -0.0032(14) 0.0494(19) 0.0033(15)
C23 0.0518(16) 0.0363(14) 0.0443(14) 0.0013(11) 0.0211(12) -0.0038(11)
C8 0.095(3) 0.0408(17) 0.092(3) -0.0051(16) 0.066(2) -0.0005(17)

loop_
_atom_type_symbol
_atom_type_description
_atom_type_scat_dispersion_real
_atom_type_scat_dispersion_imag
_atom_type_scat_source
C C 0.0033 0.0016 'International Tables Vol C Tables 4.2.6.8 and 6.1.1.4'
H H 0.0000 0.0000 'International Tables Vol C Tables 4.2.6.8 and 6.1.1.4'
Br Br -0.2901 2.4595 'International Tables Vol C Tables 4.2.6.8 and 6.1.1.4'
Cl Cl 0.1484 0.1585 'International Tables Vol C Tables 4.2.6.8 and 6.1.1.4'
N N 0.0061 0.0033 'International Tables Vol C Tables 4.2.6.8 and 6.1.1.4'
O O 0.0106 0.0060 'International Tables Vol C Tables 4.2.6.8 and 6.1.1.4'

loop_
_geom_angle_atom_site_label_1
_geom_angle_atom_site_label_2
_geom_angle_atom_site_label_3
_geom_angle
O1 C5 C4 116.0(2)
O1 C5 C6 125.3(2)
C6 C5 C4 118.7(2)
C18 O3 C23 118.88(19)
C22 N2 H2 117.8
C22 N2 C14 124.4(2)
C14 N2 H2 117.8
H12A C12 H12B 108.3
C13 C12 H12A 109.8
C13 C12 H12B 109.8
C13 C12 C11 109.2(2)
C11 C12 H12A 109.8
C11 C12 H12B 109.8
C15 C16 H16 119.5
C15 C16 C17 121.0(2)
C17 C16 H16 119.5
O3 C18 C19 124.7(2)
O3 C18 C17 115.9(2)
C19 C18 C17 119.3(2)
C4 C3 H3 119.5
C4 C3 C2 121.1(2)
C2 C3 H3 119.5
C9 N1 H1 117.6
C9 N1 C1 124.9(2)
C1 N1 H1 117.6
C5 C4 Cl1 119.62(18)
C3 C4 Cl1 119.5(2)
C3 C4 C5 120.8(2)
Br2 C26 H26A 108.9
Br2 C26 H26B 108.9
H26A C26 H26B 107.7
C25 C26 Br2 113.23(19)
C25 C26 H26A 108.9
C25 C26 H26B 108.9
Br1 C13 H13A 108.7
Br1 C13 H13B 108.7
C12 C13 Br1 114.1(2)
C12 C13 H13A 108.7
C12 C13 H13B 108.7
H13A C13 H13B 107.6
C5 O1 C10 118.87(19)
C26 C25 H25A 109.9
C26 C25 H25B 109.9
C26 C25 C24 109.0(2)
H25A C25 H25B 108.3
C24 C25 H25A 109.9
C24 C25 H25B 109.9
O4 C22 N2 121.7(2)
O4 C22 C21 122.2(2)
N2 C22 C21 116.0(2)
C18 C19 H19 120.4
C18 C19 C14 119.3(2)
C14 C19 H19 120.4
O2 C9 N1 121.6(2)
O2 C9 C8 122.0(2)
N1 C9 C8 116.3(2)
C12 C11 H11A 109.0
C12 C11 H11B 109.0
H11A C11 H11B 107.8
C10 C11 C12 113.1(2)
C10 C11 H11A 109.0
C10 C11 H11B 109.0
C22 C21 H21A 109.1
C22 C21 H21B 109.1
C22 C21 C20 112.6(2)
H21A C21 H21B 107.8
C20 C21 H21A 109.1
C20 C21 H21B 109.1
C25 C24 H24A 108.9
C25 C24 H24B 108.9
H24A C24 H24B 107.7
C23 C24 C25 113.3(2)
C23 C24 H24A 108.9
C23 C24 H24B 108.9
C21 C20 H20A 109.5
C21 C20 H20B 109.5
H20A C20 H20B 108.1
C15 C20 C21 110.7(2)
C15 C20 H20A 109.5
C15 C20 H20B 109.5
C16 C15 C20 123.2(2)
C16 C15 C14 118.3(2)
C14 C15 C20 118.4(2)
C5 C6 H6 120.1
C5 C6 C1 119.8(2)
C1 C6 H6 120.1
C3 C2 C1 118.1(2)
C3 C2 C7 123.0(2)
C1 C2 C7 118.6(2)
C19 C14 N2 118.9(2)
C15 C14 N2 119.5(2)
C15 C14 C19 121.6(2)
C6 C1 N1 119.0(2)
C2 C1 N1 119.6(2)
C2 C1 C6 121.4(2)
O1 C10 C11 105.7(2)
O1 C10 H10A 110.6
O1 C10 H10B 110.6
C11 C10 H10A 110.6
C11 C10 H10B 110.6
H10A C10 H10B 108.7
C16 C17 Cl2 119.57(19)
C16 C17 C18 120.5(2)
C18 C17 Cl2 119.87(19)
C2 C7 H7A 108.8
C2 C7 H7B 108.8
H7A C7 H7B 107.7
C8 C7 C2 113.7(3)
C8 C7 H7A 108.8
C8 C7 H7B 108.8
O3 C23 C24 106.0(2)
O3 C23 H23A 110.5
O3 C23 H23B 110.5
C24 C23 H23A 110.5
C24 C23 H23B 110.5
H23A C23 H23B 108.7
C9 C8 H8A 108.1
C9 C8 H8B 108.1
C7 C8 C9 116.8(3)
C7 C8 H8A 108.1
C7 C8 H8B 108.1
H8A C8 H8B 107.3

loop_
_geom_bond_atom_site_label_1
_geom_bond_atom_site_label_2
_geom_bond_distance
Br1 C13 1.952(3)
Br2 C26 1.943(3)
Cl2 C17 1.731(3)
Cl1 C4 1.733(3)
O4 C22 1.230(3)
C5 C4 1.395(3)
C5 O1 1.365(3)
C5 C6 1.390(3)
O3 C18 1.369(3)
O3 C23 1.428(3)
O2 C9 1.232(3)
N2 H2 0.8600
N2 C22 1.349(3)
N2 C14 1.408(3)
C12 H12A 0.9700
C12 H12B 0.9700
C12 C13 1.494(4)
C12 C11 1.531(4)
C16 H16 0.9300
C16 C15 1.382(3)
C16 C17 1.386(3)
C18 C19 1.389(3)
C18 C17 1.393(3)
C3 H3 0.9300
C3 C4 1.382(4)
C3 C2 1.384(4)
N1 H1 0.8600
N1 C9 1.344(3)
N1 C1 1.405(3)
C26 H26A 0.9700
C26 H26B 0.9700
C26 C25 1.511(4)
C13 H13A 0.9700
C13 H13B 0.9700
O1 C10 1.431(3)
C25 H25A 0.9700
C25 H25B 0.9700
C25 C24 1.527(4)
C22 C21 1.508(3)
C19 H19 0.9300
C19 C14 1.397(3)
C9 C8 1.508(4)
C11 H11A 0.9700
C11 H11B 0.9700
C11 C10 1.511(3)
C21 H21A 0.9700
C21 H21B 0.9700
C21 C20 1.512(4)
C24 H24A 0.9700
C24 H24B 0.9700
C24 C23 1.510(4)
C20 H20A 0.9700
C20 H20B 0.9700
C20 C15 1.509(3)
C15 C14 1.391(3)
C6 H6 0.9300
C6 C1 1.394(3)
C2 C1 1.391(3)
C2 C7 1.506(4)
C10 H10A 0.9700
C10 H10B 0.9700
C7 H7A 0.9700
C7 H7B 0.9700
C7 C8 1.445(4)
C23 H23A 0.9700
C23 H23B 0.9700
C8 H8A 0.9700
C8 H8B 0.9700

loop_
_geom_torsion_atom_site_label_1
_geom_torsion_atom_site_label_2
_geom_torsion_atom_site_label_3
_geom_torsion_atom_site_label_4
_geom_torsion
Br2 C26 C25 C24 -175.2(2)
O4 C22 C21 C20 146.7(3)
C5 O1 C10 C11 171.6(2)
C5 C6 C1 N1 177.9(2)
C5 C6 C1 C2 -0.1(4)
O3 C18 C19 C14 179.9(2)
O3 C18 C17 Cl2 -0.9(3)
O3 C18 C17 C16 -179.9(2)
O2 C9 C8 C7 -158.5(3)
N2 C22 C21 C20 -35.9(4)
C12 C11 C10 O1 174.5(2)
C16 C15 C14 N2 179.5(2)
C16 C15 C14 C19 1.0(4)
C18 O3 C23 C24 -175.3(2)
C18 C19 C14 N2 -178.5(2)
C18 C19 C14 C15 0.0(4)
C3 C2 C1 N1 -179.2(2)
C3 C2 C1 C6 -1.3(4)
C3 C2 C7 C8 -158.1(3)
N1 C9 C8 C7 25.2(5)
C4 C5 O1 C10 -174.4(2)
C4 C5 C6 C1 1.4(4)
C4 C3 C2 C1 1.2(4)
C4 C3 C2 C7 -172.8(3)
C26 C25 C24 C23 -179.8(3)
C13 C12 C11 C10 170.4(3)
O1 C5 C4 Cl1 -0.8(3)
O1 C5 C4 C3 178.0(2)
O1 C5 C6 C1 -178.0(2)
C25 C24 C23 O3 179.8(2)
C22 N2 C14 C19 -167.0(2)
C22 N2 C14 C15 14.5(4)
C22 C21 C20 C15 49.0(3)
C19 C18 C17 Cl2 179.7(2)
C19 C18 C17 C16 0.7(4)
C9 N1 C1 C6 172.7(3)
C9 N1 C1 C2 -9.3(4)
C11 C12 C13 Br1 173.9(2)
C21 C20 C15 C16 149.6(3)
C21 C20 C15 C14 -33.0(3)
C20 C15 C14 N2 1.9(4)
C20 C15 C14 C19 -176.6(2)
C15 C16 C17 Cl2 -178.7(2)
C15 C16 C17 C18 0.3(4)
C6 C5 C4 Cl1 179.8(2)
C6 C5 C4 C3 -1.5(4)
C6 C5 O1 C10 5.1(4)
C2 C3 C4 Cl1 178.9(2)
C2 C3 C4 C5 0.2(4)
C2 C7 C8 C9 -37.6(5)
C14 N2 C22 O4 -178.9(2)
C14 N2 C22 C21 3.7(4)
C1 N1 C9 O2 -177.1(3)
C1 N1 C9 C8 -0.8(4)
C1 C2 C7 C8 27.9(5)
C17 C16 C15 C20 176.3(3)
C17 C16 C15 C14 -1.1(4)
C17 C18 C19 C14 -0.9(4)
C7 C2 C1 N1 -5.0(4)
C7 C2 C1 C6 173.0(3)
C23 O3 C18 C19 -9.8(4)
C23 O3 C18 C17 170.9(2)
